data_1510240
loop_
_publ_author_name
'Abbattista, F.'
'Mazza, D.'
'Vallino, M.'

_publ_section_title
;
 Preparation and crystallographic characteristics of the new phase La2
 Au.5 Li.5 O4
;
_journal_name_full 'Journal of the Less-Common Metals'
_journal_page_first 391
_journal_page_last 396
_journal_paper_doi 10.1016/0022-5088(85)90348-0
_journal_volume 110
_journal_year 1985
_chemical_formula_sum 'Au0.5 La2 Li0.5 O4'
_chemical_name_systematic 'La2 Au.5 Li.5 O4'
_space_group_IT_number 65
_symmetry_space_group_name_Hall '-C 2 2'
_symmetry_space_group_name_H-M 'C m m m'
_cell_angle_alpha 90
_cell_angle_beta 90
_cell_angle_gamma 90
_cell_formula_units_Z 4
_cell_length_a 5.767
_cell_length_b 12.472
_cell_length_c 5.767
_cell_volume 414.797
_citation_journal_id_ASTM JCOMAH
_cod_data_source_file gold_30.cif
_cod_data_source_block Au0.5La2Li0.5O4
_cod_original_cell_volume 414.7974
_cod_database_code 1510240

loop_
_symmetry_equiv_pos_as_xyz
x,y,z
-x,-y,z
x,-y,-z
-x,y,-z
-x,-y,-z
x,y,-z
-x,y,z
x,-y,z
x+1/2,y+1/2,z
-x+1/2,-y+1/2,z
x+1/2,-y+1/2,-z
-x+1/2,y+1/2,-z
-x+1/2,-y+1/2,-z
x+1/2,y+1/2,-z
-x+1/2,y+1/2,z
x+1/2,-y+1/2,z

loop_
_atom_site_label
_atom_site_type_symbol
_atom_site_fract_x
_atom_site_fract_y
_atom_site_fract_z
_atom_site_occupancy
_atom_site_U_iso_or_equiv
Li2 Li+1 0 0 0 0.05 0.0
La2 La+3 0 0.35 0 1 0.0
Au1 Au+3 0.5 0 0.5 0.05 0.0
Li1 Li+1 0.5 0 0.5 0.95 0.0
O3 O-2 0 0.18 0 1 0.0
O1 O-2 0.22 0 0.27 1 0.0
La1 La+3 0 0.15 0.5 1 0.0
O2 O-2 0 0.34 0.5 1 0.0
Au2 Au+3 0 0 0 0.95 0.0
